data_1531010
loop_
_publ_author_name
'Yartys', V.A.'
'Semenenko, K.N.'
'Burnasheva, V.V.'

_publ_section_title
;
 Crystal structures of hydrides (deuterides) based on intermetallic
 compounds Zr V T (T= Fe, Cu, Nb) with structures of Mg Zn2 type
;
_journal_name_full 'Zhurnal Neorganicheskoi Khimii'
_journal_page_first 615
_journal_page_last 621
_journal_volume 29
_journal_year 1984
_chemical_formula_sum 'D3.6 Fe V Zr'
_chemical_name_systematic 'Zr V Fe D3.6'
_space_group_IT_number 194
_symmetry_space_group_name_Hall '-P 6c 2c'
_symmetry_space_group_name_H-M 'P 63/m m c'
_cell_angle_alpha 90
_cell_angle_beta 90
_cell_angle_gamma 120
_cell_formula_units_Z 4
_cell_length_a 5.431
_cell_length_b 5.431
_cell_length_c 8.863
_cell_volume 226.397
_citation_journal_id_ASTM ZNOKAQ
_cod_data_source_file Yartys_ZNOKAQ_1984_1055.cif
_cod_data_source_block D3.6Fe1V1Zr1
_cod_original_cell_volume 226.3972
_cod_original_formula_sum 'D3.6 Fe1 V1 Zr1'
_cod_database_code 1531010

loop_
_symmetry_equiv_pos_as_xyz
x,y,z
x-y,x,z+1/2
-y,x-y,z
-x,-y,z+1/2
-x+y,-x,z
y,-x+y,z+1/2
-y,-x,-z+1/2
x-y,-y,-z
x,x-y,-z+1/2
y,x,-z
-x+y,y,-z+1/2
-x,-x+y,-z
-x,-y,-z
-x+y,-x,-z-1/2
y,-x+y,-z
x,y,-z-1/2
x-y,x,-z
-y,x-y,-z-1/2
y,x,z-1/2
-x+y,y,z
-x,-x+y,z-1/2
-y,-x,z
x-y,-y,z-1/2
x,x-y,z

loop_
_atom_site_label
_atom_site_type_symbol
_atom_site_fract_x
_atom_site_fract_y
_atom_site_fract_z
_atom_site_occupancy
_atom_site_U_iso_or_equiv
Zr1 Zr 0.3333 0.6667 0.066 1 0.0
Fe2 Fe 0.838 0.676 0.25 0.5 0.0
V1 V 0 0 0 0.5 0.0
D1 D 0.465 0.93 0.25 0.53 0.0
V2 V 0.838 0.676 0.25 0.5 0.0
Fe1 Fe 0 0 0 0.5 0.0
D4 D 0.3333 0.6667 0.666 0.1 0.0
D2 D 0.54 0.08 0.127 0.27 0.0
D3 D 0.29 0.323 0.925 0.31 0.0
